data_1543748
loop_
_publ_author_name
'Braun, Christina A.'
'Zomerman, Derek'
'de Aguiar, Inara'
'Qi, Yanyu'
'Delgado, William Torres'
'Ferguson, Michael J.'
'McDonald, Robert'
'de Souza, Gabriel L. C.'
'He, Gang'
'Brown, Alex'
'Rivard, Eric'

_publ_section_title
;
 Probing the nature of peripheral boryl groups within luminescent
 tellurophenes.
;
_journal_name_full 'Faraday discussions'
_journal_page_first 255
_journal_page_last 268
_journal_paper_doi 10.1039/c6fd00172f
_journal_volume 196
_journal_year 2017
_chemical_formula_moiety 'C31 H52 B2 N2 O4 Te'
_chemical_formula_sum 'C31 H52 B2 N2 O4 Te'
_chemical_formula_weight 665.96
_space_group_crystal_system monoclinic
_space_group_IT_number 14
_space_group_name_Hall '-P 2ybc'
_space_group_name_H-M_alt 'P 1 21/c 1'
_symmetry_space_group_name_Hall '-P 2ybc'
_symmetry_space_group_name_H-M 'P 1 21/c 1'
_atom_sites_solution_hydrogens geom
_audit_creation_method SHELXL-2014/7
_audit_update_record
;
2016-06-23 deposited with the CCDC.
2016-07-28 downloaded from the CCDC.
;
_cell_angle_alpha 90
_cell_angle_beta 93.2679(7)
_cell_angle_gamma 90
_cell_formula_units_Z 4
_cell_length_a 10.3086(2)
_cell_length_b 15.0795(3)
_cell_length_c 21.3795(4)
_cell_measurement_reflns_used 9945
_cell_measurement_temperature 173(2)
_cell_measurement_theta_max 73.79
_cell_measurement_theta_min 3.59
_cell_volume 3318.01(11)
_computing_cell_refinement 'Bruker SAINT'
_computing_data_collection 'Bruker APEX2'
_computing_data_reduction 'Bruker SAINT'
_computing_molecular_graphics 'Bruker SHELXTL'
_computing_publication_material 'Bruker SHELXTL'
_computing_structure_refinement 'SHELXL-2014/7 (Sheldrick, 2014)'
_computing_structure_solution 'DIRDIF-2008 (Beurskens et al., 2008)'
_diffrn_ambient_temperature 173(2)
_diffrn_measured_fraction_theta_full 1.000
_diffrn_measured_fraction_theta_max 0.990
_diffrn_measurement_device_type 'Bruker APEX-II CCD'
_diffrn_measurement_method '\w scans'
_diffrn_radiation_type CuK\a
_diffrn_radiation_wavelength 1.54178
_diffrn_reflns_av_R_equivalents 0.0281
_diffrn_reflns_av_unetI/netI 0.0253
_diffrn_reflns_Laue_measured_fraction_full 1.000
_diffrn_reflns_Laue_measured_fraction_max 0.990
_diffrn_reflns_limit_h_max 12
_diffrn_reflns_limit_h_min -11
_diffrn_reflns_limit_k_max 18
_diffrn_reflns_limit_k_min -18
_diffrn_reflns_limit_l_max 26
_diffrn_reflns_limit_l_min -26
_diffrn_reflns_number 18158
_diffrn_reflns_point_group_measured_fraction_full 1.000
_diffrn_reflns_point_group_measured_fraction_max 0.990
_diffrn_reflns_theta_full 67.679
_diffrn_reflns_theta_max 73.978
_diffrn_reflns_theta_min 3.589
_exptl_absorpt_coefficient_mu 7.350
_exptl_absorpt_correction_T_max 0.5988
_exptl_absorpt_correction_T_min 0.1784
_exptl_absorpt_correction_type numerical
_exptl_absorpt_process_details 'SADABS 2014/5'
_exptl_crystal_colour colourless
_exptl_crystal_density_diffrn 1.333
_exptl_crystal_description fragment
_exptl_crystal_F_000 1384
_exptl_crystal_recrystallization_method 'Re-crystallisation from solvent'
_exptl_crystal_size_max 0.442
_exptl_crystal_size_mid 0.245
_exptl_crystal_size_min 0.124
_refine_diff_density_max 0.468
_refine_diff_density_min -1.446
_refine_diff_density_rms 0.082
_refine_ls_extinction_method none
_refine_ls_goodness_of_fit_ref 1.062
_refine_ls_hydrogen_treatment constr
_refine_ls_matrix_type full
_refine_ls_number_parameters 363
_refine_ls_number_reflns 6668
_refine_ls_number_restraints 0
_refine_ls_restrained_S_all 1.062
_refine_ls_R_factor_all 0.0266
_refine_ls_R_factor_gt 0.0261
_refine_ls_shift/su_max 0.001
_refine_ls_shift/su_mean 0.000
_refine_ls_structure_factor_coef Fsqd
_refine_ls_weighting_details 'w=1/[\s^2^(Fo^2^)+(0.0355P)^2^+1.9906P] where P=(Fo^2^+2Fc^2^)/3'
_refine_ls_weighting_scheme calc
_refine_ls_wR_factor_gt 0.0665
_refine_ls_wR_factor_ref 0.0668
_reflns_Friedel_coverage 0.000
_reflns_number_gt 6523
_reflns_number_total 6668
_reflns_threshold_expression 'I > 2\s(I)'
_cod_data_source_file c6fd00172f2.cif
_cod_data_source_block riv1694
_cod_depositor_comments 'Adding full bibliography for 1543746--1543748.cif.'
_cod_database_code 1543748
_shelx_shelxl_version_number 2014/7
_shelx_space_group_comment
; 
The symmetry employed for this shelxl refinement is uniquely defined 
by the following loop, which should always be used as a source of 
symmetry information in preference to the above space-group names. 
They are only intended as comments. 
;
_shelx_estimated_absorpt_t_min 0.140
_shelx_estimated_absorpt_t_max 0.463

loop_
_space_group_symop_operation_xyz
'x, y, z'
'-x, y+1/2, -z+1/2'
'-x, -y, -z'
'x, -y-1/2, z-1/2'

loop_
_atom_site_label
_atom_site_type_symbol
_atom_site_fract_x
_atom_site_fract_y
_atom_site_fract_z
_atom_site_U_iso_or_equiv
_atom_site_adp_type
_atom_site_occupancy
_atom_site_site_symmetry_order
_atom_site_calc_flag
_atom_site_refinement_flags_posn
_atom_site_refinement_flags_adp
Te Te 0.25148(2) 0.16039(2) 0.15073(2) 0.02164(5) Uani 1 1 d . .
O1 O 0.10165(12) 0.31709(8) 0.09490(6) 0.0188(2) Uani 1 1 d . .
O2 O -0.07692(11) 0.23956(8) 0.04977(5) 0.0174(2) Uani 1 1 d . .
O3 O 0.45007(13) 0.01798(10) 0.22447(6) 0.0285(3) Uani 1 1 d . .
O4 O 0.48762(13) -0.08493(9) 0.14879(6) 0.0259(3) Uani 1 1 d . .
N1 N 0.02288(14) 0.28908(10) -0.07925(7) 0.0175(3) Uani 1 1 d . .
N2 N 0.21292(15) 0.32228(10) -0.03863(7) 0.0190(3) Uani 1 1 d . .
C1 C 0.18661(16) 0.08811(11) 0.03047(7) 0.0169(3) Uani 1 1 d . .
C2 C 0.27868(16) 0.02538(12) 0.05919(8) 0.0185(3) Uani 1 1 d . .
C3 C 0.32237(18) -0.05451(12) 0.02270(8) 0.0233(4) Uani 1 1 d . .
H3A H 0.2735 -0.1074 0.0354 0.028 Uiso 1 1 calc R U
H3B H 0.4157 -0.0654 0.0333 0.028 Uiso 1 1 calc R U
C4 C 0.30144(18) -0.04176(13) -0.04808(9) 0.0238(4) Uani 1 1 d . .
H4A H 0.3602 0.0052 -0.0622 0.029 Uiso 1 1 calc R U
H4B H 0.3220 -0.0975 -0.0699 0.029 Uiso 1 1 calc R U
C5 C 0.16070(18) -0.01578(12) -0.06429(9) 0.0226(4) Uani 1 1 d . .
H5A H 0.1020 -0.0607 -0.0475 0.027 Uiso 1 1 calc R U
H5B H 0.1448 -0.0139 -0.1104 0.027 Uiso 1 1 calc R U
C6 C 0.13177(17) 0.07487(12) -0.03655(8) 0.0206(3) Uani 1 1 d . .
H6A H 0.1678 0.1213 -0.0633 0.025 Uiso 1 1 calc R U
H6B H 0.0364 0.0832 -0.0376 0.025 Uiso 1 1 calc R U
C10 C 0.15343(17) 0.16184(11) 0.06354(8) 0.0167(3) Uani 1 1 d . .
C11 C -0.01365(18) 0.36162(12) 0.11174(9) 0.0214(4) Uani 1 1 d . .
C12 C -0.11920(17) 0.28807(12) 0.10262(8) 0.0195(3) Uani 1 1 d . .
C13 C 0.0073(2) 0.39497(15) 0.17888(10) 0.0332(5) Uani 1 1 d . .
H13A H -0.0710 0.4257 0.1912 0.040 Uiso 1 1 calc R U
H13B H 0.0254 0.3446 0.2070 0.040 Uiso 1 1 calc R U
H13C H 0.0811 0.4360 0.1816 0.040 Uiso 1 1 calc R U
C14 C -0.0373(2) 0.44021(13) 0.06761(11) 0.0327(4) Uani 1 1 d . .
H14A H -0.1162 0.4716 0.0785 0.039 Uiso 1 1 calc R U
H14B H 0.0370 0.4807 0.0716 0.039 Uiso 1 1 calc R U
H14C H -0.0480 0.4188 0.0243 0.039 Uiso 1 1 calc R U
C15 C -0.12295(19) 0.22539(13) 0.15866(9) 0.0255(4) Uani 1 1 d . .
H15A H -0.1518 0.2580 0.1950 0.031 Uiso 1 1 calc R U
H15B H -0.1836 0.1768 0.1485 0.031 Uiso 1 1 calc R U
H15C H -0.0359 0.2012 0.1684 0.031 Uiso 1 1 calc R U
C16 C -0.25598(19) 0.32305(15) 0.08726(10) 0.0311(4) Uani 1 1 d . .
H16A H -0.2855 0.3563 0.1232 0.037 Uiso 1 1 calc R U
H16B H -0.2554 0.3622 0.0507 0.037 Uiso 1 1 calc R U
H16C H -0.3149 0.2732 0.0780 0.037 Uiso 1 1 calc R U
C20 C 0.32557(17) 0.04211(12) 0.11946(8) 0.0209(3) Uani 1 1 d . .
C21 C 0.56661(18) -0.03000(14) 0.24625(8) 0.0248(4) Uani 1 1 d . .
C22 C 0.55553(19) -0.11631(13) 0.20652(9) 0.0261(4) Uani 1 1 d . .
C23 C 0.5661(2) -0.04473(17) 0.31658(9) 0.0375(5) Uani 1 1 d . .
H23A H 0.6448 -0.0770 0.3309 0.045 Uiso 1 1 calc R U
H23B H 0.5640 0.0127 0.3379 0.045 Uiso 1 1 calc R U
H23C H 0.4893 -0.0794 0.3262 0.045 Uiso 1 1 calc R U
C24 C 0.6806(2) 0.02878(16) 0.23093(11) 0.0362(5) Uani 1 1 d . .
H24A H 0.7622 -0.0005 0.2447 0.043 Uiso 1 1 calc R U
H24B H 0.6789 0.0389 0.1856 0.043 Uiso 1 1 calc R U
H24C H 0.6740 0.0857 0.2526 0.043 Uiso 1 1 calc R U
C25 C 0.4691(2) -0.18658(17) 0.23376(12) 0.0419(6) Uani 1 1 d . .
H25A H 0.5110 -0.2096 0.2727 0.050 Uiso 1 1 calc R U
H25B H 0.3851 -0.1603 0.2425 0.050 Uiso 1 1 calc R U
H25C H 0.4556 -0.2351 0.2036 0.050 Uiso 1 1 calc R U
C26 C 0.6850(2) -0.15571(15) 0.19051(12) 0.0374(5) Uani 1 1 d . .
H26A H 0.7314 -0.1770 0.2289 0.045 Uiso 1 1 calc R U
H26B H 0.6700 -0.2053 0.1614 0.045 Uiso 1 1 calc R U
H26C H 0.7371 -0.1102 0.1709 0.045 Uiso 1 1 calc R U
C30 C 0.09804(16) 0.28594(11) -0.02515(8) 0.0169(3) Uani 1 1 d . .
C31 C 0.09052(19) 0.32903(12) -0.12641(8) 0.0204(4) Uani 1 1 d . .
C32 C 0.20960(19) 0.34975(12) -0.10115(9) 0.0211(4) Uani 1 1 d . .
C33 C -0.10887(18) 0.24911(14) -0.08734(9) 0.0265(4) Uani 1 1 d . .
H33 H -0.1244 0.2166 -0.0477 0.032 Uiso 1 1 calc R U
C34 C -0.1169(2) 0.18048(16) -0.14029(10) 0.0368(5) Uani 1 1 d . .
H34A H -0.2048 0.1556 -0.1443 0.044 Uiso 1 1 calc R U
H34B H -0.0969 0.2091 -0.1798 0.044 Uiso 1 1 calc R U
H34C H -0.0542 0.1329 -0.1307 0.044 Uiso 1 1 calc R U
C35 C -0.2135(2) 0.3199(2) -0.09512(12) 0.0446(6) Uani 1 1 d . .
H35A H -0.2989 0.2915 -0.1003 0.054 Uiso 1 1 calc R U
H35B H -0.2106 0.3579 -0.0579 0.054 Uiso 1 1 calc R U
H35C H -0.1984 0.3559 -0.1322 0.054 Uiso 1 1 calc R U
C36 C 0.0384(2) 0.34632(14) -0.19187(10) 0.0317(5) Uani 1 1 d . .
H36A H -0.0483 0.3727 -0.1910 0.038 Uiso 1 1 calc R U
H36B H 0.0330 0.2904 -0.2152 0.038 Uiso 1 1 calc R U
H36C H 0.0964 0.3872 -0.2124 0.038 Uiso 1 1 calc R U
C37 C 0.3177(2) 0.39573(15) -0.13204(10) 0.0322(4) Uani 1 1 d . .
H37A H 0.2995 0.3958 -0.1775 0.039 Uiso 1 1 calc R U
H37B H 0.3996 0.3645 -0.1219 0.039 Uiso 1 1 calc R U
H37C H 0.3247 0.4570 -0.1169 0.039 Uiso 1 1 calc R U
C38 C 0.32753(19) 0.32240(14) 0.00680(10) 0.0275(4) Uani 1 1 d . .
H38 H 0.2961 0.3026 0.0480 0.033 Uiso 1 1 calc R U
C39 C 0.4268(2) 0.25359(19) -0.01247(12) 0.0441(6) Uani 1 1 d . .
H39A H 0.5020 0.2541 0.0177 0.053 Uiso 1 1 calc R U
H39B H 0.3869 0.1946 -0.0132 0.053 Uiso 1 1 calc R U
H39C H 0.4551 0.2680 -0.0543 0.053 Uiso 1 1 calc R U
C40 C 0.3834(3) 0.41481(18) 0.01673(12) 0.0474(6) Uani 1 1 d . .
H40A H 0.4585 0.4121 0.0469 0.057 Uiso 1 1 calc R U
H40B H 0.4107 0.4382 -0.0232 0.057 Uiso 1 1 calc R U
H40C H 0.3171 0.4538 0.0329 0.057 Uiso 1 1 calc R U
B1 B 0.06486(18) 0.24902(12) 0.04716(8) 0.0155(3) Uani 1 1 d . .
B2 B 0.4210(2) -0.00962(15) 0.16364(10) 0.0224(4) Uani 1 1 d . .

loop_
_atom_site_aniso_label
_atom_site_aniso_U_11
_atom_site_aniso_U_22
_atom_site_aniso_U_33
_atom_site_aniso_U_23
_atom_site_aniso_U_13
_atom_site_aniso_U_12
Te 0.02585(8) 0.02545(8) 0.01291(7) -0.00260(4) -0.00514(5) 0.00607(4)
O1 0.0185(6) 0.0196(6) 0.0181(6) -0.0035(5) -0.0014(5) 0.0000(5)
O2 0.0175(6) 0.0223(6) 0.0123(5) -0.0020(4) -0.0003(4) -0.0014(5)
O3 0.0291(7) 0.0375(8) 0.0182(6) -0.0014(6) -0.0037(5) 0.0145(6)
O4 0.0324(7) 0.0261(7) 0.0184(6) 0.0008(5) -0.0057(5) 0.0086(5)
N1 0.0192(7) 0.0201(7) 0.0132(7) 0.0015(5) -0.0002(5) -0.0013(6)
N2 0.0195(7) 0.0202(7) 0.0173(7) 0.0007(6) 0.0014(6) -0.0027(6)
C1 0.0171(8) 0.0206(8) 0.0128(7) 0.0011(6) -0.0006(6) -0.0010(6)
C2 0.0193(8) 0.0195(8) 0.0166(8) 0.0015(6) 0.0011(6) 0.0005(6)
C3 0.0273(9) 0.0218(9) 0.0206(9) -0.0009(7) 0.0004(7) 0.0038(7)
C4 0.0254(9) 0.0257(9) 0.0204(9) -0.0041(7) 0.0027(7) 0.0016(7)
C5 0.0252(9) 0.0246(9) 0.0178(8) -0.0043(7) -0.0009(7) -0.0023(7)
C6 0.0227(8) 0.0242(9) 0.0144(8) -0.0006(7) -0.0027(6) 0.0013(7)
C10 0.0184(8) 0.0209(9) 0.0104(8) 0.0011(6) -0.0027(6) -0.0001(6)
C11 0.0230(9) 0.0197(8) 0.0212(9) -0.0031(7) -0.0004(7) 0.0023(7)
C12 0.0194(8) 0.0235(8) 0.0155(8) -0.0024(7) -0.0001(6) 0.0014(7)
C13 0.0375(11) 0.0337(11) 0.0284(11) -0.0144(9) 0.0007(8) -0.0016(9)
C14 0.0391(11) 0.0208(9) 0.0380(11) 0.0034(8) -0.0006(9) 0.0045(8)
C15 0.0282(9) 0.0313(10) 0.0172(8) 0.0009(7) 0.0033(7) -0.0024(8)
C16 0.0210(9) 0.0409(11) 0.0311(11) -0.0030(9) -0.0004(8) 0.0066(8)
C20 0.0215(8) 0.0219(8) 0.0192(8) 0.0019(7) -0.0007(7) 0.0041(7)
C21 0.0240(9) 0.0338(10) 0.0163(8) 0.0026(7) -0.0024(7) 0.0100(8)
C22 0.0288(9) 0.0283(10) 0.0204(9) 0.0051(7) -0.0048(7) 0.0080(8)
C23 0.0371(11) 0.0575(15) 0.0175(10) 0.0045(9) -0.0009(8) 0.0158(10)
C24 0.0346(11) 0.0423(12) 0.0307(11) 0.0013(9) -0.0071(9) -0.0023(9)
C25 0.0427(13) 0.0378(12) 0.0437(14) 0.0180(11) -0.0094(10) -0.0043(10)
C26 0.0384(12) 0.0400(13) 0.0333(12) -0.0012(9) -0.0017(9) 0.0181(9)
C30 0.0185(8) 0.0159(7) 0.0161(8) -0.0001(6) -0.0010(6) -0.0008(6)
C31 0.0284(9) 0.0193(8) 0.0138(8) 0.0012(6) 0.0039(7) 0.0009(7)
C32 0.0275(9) 0.0198(8) 0.0167(9) -0.0001(6) 0.0059(7) -0.0014(7)
C33 0.0220(9) 0.0401(11) 0.0168(8) 0.0030(8) -0.0046(7) -0.0100(8)
C34 0.0454(13) 0.0424(12) 0.0213(10) 0.0007(9) -0.0100(9) -0.0173(10)
C35 0.0251(11) 0.0765(18) 0.0317(12) 0.0010(12) -0.0035(9) 0.0080(11)
C36 0.0403(12) 0.0398(12) 0.0149(9) 0.0063(7) 0.0004(8) -0.0018(9)
C37 0.0362(11) 0.0341(11) 0.0273(10) 0.0021(8) 0.0117(8) -0.0084(9)
C38 0.0211(9) 0.0352(10) 0.0256(10) 0.0015(8) -0.0042(7) -0.0102(8)
C39 0.0220(10) 0.0612(16) 0.0483(14) -0.0005(12) -0.0047(9) 0.0029(10)
C40 0.0563(15) 0.0514(15) 0.0337(12) -0.0055(11) -0.0033(10) -0.0316(12)
B1 0.0172(8) 0.0172(9) 0.0120(8) 0.0008(7) -0.0016(6) -0.0015(7)
B2 0.0219(9) 0.0268(10) 0.0184(10) 0.0028(8) 0.0002(7) 0.0023(8)

loop_
_atom_type_symbol
_atom_type_description
_atom_type_scat_dispersion_real
_atom_type_scat_dispersion_imag
_atom_type_scat_source
C C 0.0181 0.0091 'International Tables Vol C Tables 4.2.6.8 and 6.1.1.4'
H H 0.0000 0.0000 'International Tables Vol C Tables 4.2.6.8 and 6.1.1.4'
B B 0.0090 0.0039 'International Tables Vol C Tables 4.2.6.8 and 6.1.1.4'
N N 0.0311 0.0180 'International Tables Vol C Tables 4.2.6.8 and 6.1.1.4'
O O 0.0492 0.0322 'International Tables Vol C Tables 4.2.6.8 and 6.1.1.4'
Te Te -0.1759 6.3531 'International Tables Vol C Tables 4.2.6.8 and 6.1.1.4'

loop_
_geom_angle_atom_site_label_1
_geom_angle_atom_site_label_2
_geom_angle_atom_site_label_3
_geom_angle
C20 Te C10 83.58(7)
C11 O1 B1 108.37(13)
C12 O2 B1 109.10(12)
B2 O3 C21 106.39(14)
B2 O4 C22 107.09(14)
C30 N1 C31 110.29(15)
C30 N1 C33 123.98(14)
C31 N1 C33 125.58(15)
C30 N2 C32 110.51(15)
C30 N2 C38 122.34(15)
C32 N2 C38 126.86(15)
C10 C1 C2 119.12(15)
C10 C1 C6 120.08(15)
C2 C1 C6 120.75(15)
C20 C2 C1 117.64(16)
C20 C2 C3 121.95(16)
C1 C2 C3 120.40(15)
C2 C3 C4 112.32(15)
C5 C4 C3 109.66(15)
C4 C5 C6 110.28(15)
C1 C6 C5 114.37(15)
C1 C10 B1 134.22(15)
C1 C10 Te 109.42(12)
B1 C10 Te 116.20(11)
O1 C11 C13 108.46(15)
O1 C11 C14 108.39(15)
C13 C11 C14 109.58(17)
O1 C11 C12 102.64(14)
C13 C11 C12 114.40(16)
C14 C11 C12 112.93(16)
O2 C12 C16 109.01(14)
O2 C12 C15 108.94(14)
C16 C12 C15 108.58(16)
O2 C12 C11 102.72(13)
C16 C12 C11 114.31(16)
C15 C12 C11 113.01(15)
C2 C20 B2 131.45(17)
C2 C20 Te 110.20(12)
B2 C20 Te 118.34(13)
O3 C21 C23 109.87(15)
O3 C21 C24 105.95(16)
C23 C21 C24 110.12(18)
O3 C21 C22 101.98(14)
C23 C21 C22 114.44(18)
C24 C21 C22 113.79(17)
O4 C22 C26 108.72(16)
O4 C22 C25 106.62(16)
C26 C22 C25 110.81(18)
O4 C22 C21 101.94(14)
C26 C22 C21 114.37(17)
C25 C22 C21 113.61(18)
N2 C30 N1 105.60(14)
N2 C30 B1 123.54(14)
N1 C30 B1 130.83(14)
C32 C31 N1 106.96(16)
C32 C31 C36 127.23(18)
N1 C31 C36 125.80(18)
C31 C32 N2 106.63(16)
C31 C32 C37 127.85(18)
N2 C32 C37 125.50(18)
N1 C33 C35 111.47(18)
N1 C33 C34 111.73(17)
C35 C33 C34 112.66(18)
N2 C38 C40 111.94(18)
N2 C38 C39 110.01(17)
C40 C38 C39 113.9(2)
O2 B1 O1 104.87(13)
O2 B1 C10 117.36(14)
O1 B1 C10 107.04(13)
O2 B1 C30 108.57(13)
O1 B1 C30 110.08(13)
C10 B1 C30 108.75(13)
O4 B2 O3 112.46(16)
O4 B2 C20 126.04(17)
O3 B2 C20 121.49(17)

loop_
_geom_bond_atom_site_label_1
_geom_bond_atom_site_label_2
_geom_bond_distance
Te C20 2.0664(18)
Te C10 2.0693(17)
O1 C11 1.429(2)
O1 B1 1.482(2)
O2 C12 1.435(2)
O2 B1 1.473(2)
O3 B2 1.382(2)
O3 C21 1.456(2)
O4 B2 1.374(2)
O4 C22 1.463(2)
N1 C30 1.356(2)
N1 C31 1.395(2)
N1 C33 1.487(2)
N2 C30 1.351(2)
N2 C32 1.398(2)
N2 C38 1.486(2)
C1 C10 1.371(2)
C1 C2 1.451(2)
C1 C6 1.523(2)
C2 C20 1.374(2)
C2 C3 1.517(2)
C3 C4 1.528(2)
C4 C5 1.524(3)
C5 C6 1.526(2)
C10 B1 1.627(2)
C11 C13 1.525(3)
C11 C14 1.526(3)
C11 C12 1.558(2)
C12 C16 1.524(2)
C12 C15 1.528(2)
C20 B2 1.537(3)
C21 C23 1.520(3)
C21 C24 1.522(3)
C21 C22 1.555(3)
C22 C26 1.518(3)
C22 C25 1.521(3)
C30 B1 1.696(2)
C31 C32 1.349(3)
C31 C36 1.493(3)
C32 C37 1.497(3)
C33 C35 1.519(3)
C33 C34 1.533(3)
C38 C40 1.518(3)
C38 C39 1.531(3)

loop_
_geom_torsion_atom_site_label_1
_geom_torsion_atom_site_label_2
_geom_torsion_atom_site_label_3
_geom_torsion_atom_site_label_4
_geom_torsion
C10 C1 C2 C20 1.8(2)
C6 C1 C2 C20 179.09(16)
C10 C1 C2 C3 -177.03(16)
C6 C1 C2 C3 0.2(2)
C20 C2 C3 C4 -157.84(17)
C1 C2 C3 C4 21.0(2)
C2 C3 C4 C5 -53.2(2)
C3 C4 C5 C6 65.3(2)
C10 C1 C6 C5 -171.54(16)
C2 C1 C6 C5 11.2(2)
C4 C5 C6 C1 -43.4(2)
C2 C1 C10 B1 174.91(17)
C6 C1 C10 B1 -2.4(3)
C2 C1 C10 Te -0.3(2)
C6 C1 C10 Te -177.58(12)
B1 O1 C11 C13 151.93(15)
B1 O1 C11 C14 -89.18(17)
B1 O1 C11 C12 30.51(17)
B1 O2 C12 C16 148.28(15)
B1 O2 C12 C15 -93.40(16)
B1 O2 C12 C11 26.68(17)
O1 C11 C12 O2 -34.90(16)
C13 C11 C12 O2 -152.17(15)
C14 C11 C12 O2 81.58(18)
O1 C11 C12 C16 -152.82(15)
C13 C11 C12 C16 89.9(2)
C14 C11 C12 C16 -36.3(2)
O1 C11 C12 C15 82.31(17)
C13 C11 C12 C15 -35.0(2)
C14 C11 C12 C15 -161.21(16)
C1 C2 C20 B2 179.18(18)
C3 C2 C20 B2 -2.0(3)
C1 C2 C20 Te -2.3(2)
C3 C2 C20 Te 176.54(13)
B2 O3 C21 C23 -149.59(18)
B2 O3 C21 C24 91.49(19)
B2 O3 C21 C22 -27.82(19)
B2 O4 C22 C26 -144.73(18)
B2 O4 C22 C25 95.8(2)
B2 O4 C22 C21 -23.59(19)
O3 C21 C22 O4 31.02(17)
C23 C21 C22 O4 149.58(16)
C24 C21 C22 O4 -82.59(18)
O3 C21 C22 C26 148.14(17)
C23 C21 C22 C26 -93.3(2)
C24 C21 C22 C26 34.5(2)
O3 C21 C22 C25 -83.28(18)
C23 C21 C22 C25 35.3(2)
C24 C21 C22 C25 163.11(17)
C32 N2 C30 N1 0.96(19)
C38 N2 C30 N1 -173.19(16)
C32 N2 C30 B1 -177.49(15)
C38 N2 C30 B1 8.4(3)
C31 N1 C30 N2 -1.06(19)
C33 N1 C30 N2 174.71(16)
C31 N1 C30 B1 177.22(16)
C33 N1 C30 B1 -7.0(3)
C30 N1 C31 C32 0.8(2)
C33 N1 C31 C32 -174.92(17)
C30 N1 C31 C36 -178.31(18)
C33 N1 C31 C36 6.0(3)
N1 C31 C32 N2 -0.2(2)
C36 C31 C32 N2 178.91(18)
N1 C31 C32 C37 -178.35(18)
C36 C31 C32 C37 0.7(3)
C30 N2 C32 C31 -0.5(2)
C38 N2 C32 C31 173.32(17)
C30 N2 C32 C37 177.74(18)
C38 N2 C32 C37 -8.4(3)
C30 N1 C33 C35 111.3(2)
C31 N1 C33 C35 -73.5(2)
C30 N1 C33 C34 -121.63(19)
C31 N1 C33 C34 53.5(2)
C30 N2 C38 C40 -127.1(2)
C32 N2 C38 C40 59.7(3)
C30 N2 C38 C39 105.1(2)
C32 N2 C38 C39 -68.0(2)
C12 O2 B1 O1 -8.81(17)
C12 O2 B1 C10 109.78(16)
C12 O2 B1 C30 -126.46(14)
C11 O1 B1 O2 -14.90(17)
C11 O1 B1 C10 -140.26(14)
C11 O1 B1 C30 101.71(15)
C1 C10 B1 O2 80.8(2)
Te C10 B1 O2 -104.29(14)
C1 C10 B1 O1 -161.81(18)
Te C10 B1 O1 13.14(17)
C1 C10 B1 C30 -42.9(2)
Te C10 B1 C30 132.04(12)
N2 C30 B1 O2 162.96(15)
N1 C30 B1 O2 -15.1(2)
N2 C30 B1 O1 48.7(2)
N1 C30 B1 O1 -129.34(18)
N2 C30 B1 C10 -68.3(2)
N1 C30 B1 C10 113.69(19)
C22 O4 B2 O3 7.0(2)
C22 O4 B2 C20 -174.04(18)
C21 O3 B2 O4 14.4(2)
C21 O3 B2 C20 -164.65(17)
C2 C20 B2 O4 4.3(3)
Te C20 B2 O4 -174.15(15)
C2 C20 B2 O3 -176.84(19)
Te C20 B2 O3 4.7(2)
